data_4071483
loop_
_publ_author_name
'Clegg, William'
'Garc\'ia-\'Alvarez, Joaqu\'in'
'Garc\'ia-\'Alvarez, Pablo'
'Graham, David V.'
'Harrington, Ross W.'
'Hevia, Eva'
'Kennedy, Alan R.'
'Mulvey, Robert E.'
'Russo, Luca'

_publ_section_title
;
 Synthesis, Structural Authentication, and Structurally Defined Metalation
 Reactions of Lithium and Sodium DA-Zincate Bases (DA = diisopropylamide)
 with Phenylacetylene&#x2020;
;
_journal_issue 11
_journal_name_full Organometallics
_journal_page_first 2654
_journal_paper_doi 10.1021/om8001813
_journal_volume 27
_journal_year 2008
_chemical_formula_moiety 'C18 H30 N2 Zn'
_chemical_formula_sum 'C18 H30 N2 Zn'
_chemical_formula_weight 339.81
_chemical_name_systematic
;
 ?
;
_space_group_IT_number 2
_symmetry_cell_setting triclinic
_symmetry_space_group_name_Hall '-P 1'
_symmetry_space_group_name_H-M 'P -1'
_atom_sites_solution_hydrogens geom
_atom_sites_solution_primary direct
_atom_sites_solution_secondary difmap
_audit_creation_method SHELXL-97
_cell_angle_alpha 61.934(9)
_cell_angle_beta 85.505(7)
_cell_angle_gamma 89.357(7)
_cell_formula_units_Z 4
_cell_length_a 10.4058(4)
_cell_length_b 14.1317(15)
_cell_length_c 14.986(3)
_cell_measurement_reflns_used 8888
_cell_measurement_temperature 150(2)
_cell_measurement_theta_max 27.5
_cell_measurement_theta_min 2.5
_cell_volume 1937.8(5)
_computing_cell_refinement EvalCCD
_computing_data_collection 'Nonius COLLECT'
_computing_data_reduction EvalCCD
_computing_molecular_graphics 'Bruker SHELXTL'
_computing_publication_material 'Bruker SHELXTL and local programs'
_computing_structure_refinement 'Bruker SHELXTL'
_computing_structure_solution 'Bruker SHELXTL'
_diffrn_ambient_temperature 150(2)
_diffrn_measured_fraction_theta_full 0.989
_diffrn_measured_fraction_theta_max 0.989
_diffrn_measurement_device_type 'Nonius KappaCCD diffractometer'
_diffrn_measurement_method '\f and \w scans'
_diffrn_radiation_monochromator graphite
_diffrn_radiation_source 'fine-focus sealed tube'
_diffrn_radiation_type MoK\a
_diffrn_radiation_wavelength 0.71073
_diffrn_reflns_av_R_equivalents 0.0498
_diffrn_reflns_av_sigmaI/netI 0.0637
_diffrn_reflns_limit_h_max 12
_diffrn_reflns_limit_h_min -11
_diffrn_reflns_limit_k_max 16
_diffrn_reflns_limit_k_min -16
_diffrn_reflns_limit_l_max 17
_diffrn_reflns_limit_l_min -17
_diffrn_reflns_number 21170
_diffrn_reflns_theta_full 24.99
_diffrn_reflns_theta_max 24.99
_diffrn_reflns_theta_min 5.19
_diffrn_standards_number 0
_exptl_absorpt_coefficient_mu 1.264
_exptl_absorpt_correction_T_max 0.760
_exptl_absorpt_correction_T_min 0.619
_exptl_absorpt_correction_type multi-scan
_exptl_absorpt_process_details SADABS
_exptl_crystal_colour colourless
_exptl_crystal_density_diffrn 1.165
_exptl_crystal_density_method 'not measured'
_exptl_crystal_description block
_exptl_crystal_F_000 728
_exptl_crystal_size_max 0.42
_exptl_crystal_size_mid 0.39
_exptl_crystal_size_min 0.23
_refine_diff_density_max 0.291
_refine_diff_density_min -0.348
_refine_diff_density_rms 0.056
_refine_ls_extinction_method none
_refine_ls_goodness_of_fit_ref 1.019
_refine_ls_hydrogen_treatment constr
_refine_ls_matrix_type full
_refine_ls_number_parameters 393
_refine_ls_number_reflns 6743
_refine_ls_number_restraints 0
_refine_ls_restrained_S_all 1.019
_refine_ls_R_factor_all 0.0747
_refine_ls_R_factor_gt 0.0379
_refine_ls_shift/su_max 0.002
_refine_ls_shift/su_mean 0.000
_refine_ls_structure_factor_coef Fsqd
_refine_ls_weighting_details 'calc w=1/[\s^2^(Fo^2^)+(0.0249P)^2^+0.6352P] where P=(Fo^2^+2Fc^2^)/3'
_refine_ls_weighting_scheme calc
_refine_ls_wR_factor_gt 0.0681
_refine_ls_wR_factor_ref 0.0786
_reflns_number_gt 4665
_reflns_number_total 6743
_reflns_threshold_expression I>2\s(I)
_cod_data_source_file om8001813-file001.cif
_cod_data_source_block rem448_compound8
_cod_original_cell_volume 1937.7(4)
_cod_database_code 4071483

loop_
_symmetry_equiv_pos_as_xyz
'x, y, z'
'-x, -y, -z'

loop_
_atom_site_label
_atom_site_type_symbol
_atom_site_fract_x
_atom_site_fract_y
_atom_site_fract_z
_atom_site_U_iso_or_equiv
_atom_site_adp_type
_atom_site_occupancy
_atom_site_symmetry_multiplicity
_atom_site_calc_flag
_atom_site_refinement_flags
Zn1 Zn 0.78193(3) 1.06661(2) 0.19199(2) 0.02956(11) Uani 1 1 d .
Zn2 Zn 0.74667(3) 0.56958(3) 0.69371(2) 0.03063(11) Uani 1 1 d .
N1 N 0.9299(2) 1.15356(19) 0.06545(18) 0.0372(6) Uani 1 1 d .
N2 N 0.6476(2) 1.14445(19) 0.07043(18) 0.0347(6) Uani 1 1 d .
N3 N 0.8825(2) 0.66536(18) 0.55994(16) 0.0308(6) Uani 1 1 d .
N4 N 0.6010(2) 0.6404(2) 0.58146(18) 0.0391(6) Uani 1 1 d .
C1 C 0.7859(3) 0.9181(2) 0.2073(2) 0.0323(7) Uani 1 1 d .
C2 C 0.7823(2) 0.8322(2) 0.2078(2) 0.0304(7) Uani 1 1 d .
C3 C 0.7782(2) 0.7330(2) 0.2020(2) 0.0280(6) Uani 1 1 d .
C4 C 0.6774(3) 0.7098(2) 0.1580(2) 0.0450(8) Uani 1 1 d .
H4 H 0.6083 0.7578 0.1355 0.054 Uiso 1 1 calc R
C5 C 0.6769(3) 0.6183(3) 0.1467(3) 0.0566(10) Uani 1 1 d .
H5 H 0.6081 0.6047 0.1159 0.068 Uiso 1 1 calc R
C6 C 0.7744(3) 0.5471(3) 0.1794(2) 0.0517(9) Uani 1 1 d .
H6 H 0.7735 0.4841 0.1717 0.062 Uiso 1 1 calc R
C7 C 0.8734(3) 0.5681(2) 0.2233(2) 0.0492(9) Uani 1 1 d .
H7 H 0.9415 0.5191 0.2459 0.059 Uiso 1 1 calc R
C8 C 0.8762(3) 0.6591(2) 0.2354(2) 0.0356(7) Uani 1 1 d .
H8 H 0.9454 0.6714 0.2668 0.043 Uiso 1 1 calc R
C9 C 0.9864(3) 1.2489(3) 0.0653(3) 0.0569(9) Uani 1 1 d .
H9A H 1.0308 1.2267 0.1272 0.085 Uiso 1 1 calc R
H9B H 0.9177 1.2979 0.0630 0.085 Uiso 1 1 calc R
H9C H 1.0482 1.2855 0.0058 0.085 Uiso 1 1 calc R
C10 C 1.0364(3) 1.0830(3) 0.0666(3) 0.0625(10) Uani 1 1 d .
H10A H 1.0920 1.1192 0.0034 0.094 Uiso 1 1 calc R
H10B H 1.0008 1.0160 0.0730 0.094 Uiso 1 1 calc R
H10C H 1.0870 1.0671 0.1243 0.094 Uiso 1 1 calc R
C11 C 0.8605(3) 1.1855(3) -0.0264(2) 0.0530(9) Uani 1 1 d .
H11A H 0.8509 1.1229 -0.0385 0.064 Uiso 1 1 calc R
H11B H 0.9116 1.2420 -0.0858 0.064 Uiso 1 1 calc R
C12 C 0.7296(3) 1.2266(3) -0.0155(2) 0.0520(9) Uani 1 1 d .
H12A H 0.7396 1.2902 -0.0051 0.062 Uiso 1 1 calc R
H12B H 0.6869 1.2493 -0.0789 0.062 Uiso 1 1 calc R
C13 C 0.5936(3) 1.0671(3) 0.0418(3) 0.0578(10) Uani 1 1 d .
H13A H 0.5379 1.0140 0.0989 0.087 Uiso 1 1 calc R
H13B H 0.6642 1.0307 0.0243 0.087 Uiso 1 1 calc R
H13C H 0.5431 1.1054 -0.0169 0.087 Uiso 1 1 calc R
C14 C 0.5396(3) 1.1965(3) 0.0982(3) 0.0534(9) Uani 1 1 d .
H14A H 0.4890 1.2352 0.0397 0.080 Uiso 1 1 calc R
H14B H 0.5735 1.2471 0.1188 0.080 Uiso 1 1 calc R
H14C H 0.4844 1.1418 0.1546 0.080 Uiso 1 1 calc R
C15 C 0.7692(2) 1.1070(2) 0.3057(2) 0.0301(7) Uani 1 1 d .
C16 C 0.6461(3) 1.0536(3) 0.3751(2) 0.0430(8) Uani 1 1 d .
H16A H 0.6461 0.9763 0.3975 0.064 Uiso 1 1 calc R
H16B H 0.5702 1.0846 0.3378 0.064 Uiso 1 1 calc R
H16C H 0.6437 1.0657 0.4345 0.064 Uiso 1 1 calc R
C17 C 0.7676(3) 1.2275(2) 0.2743(2) 0.0395(8) Uani 1 1 d .
H17A H 0.6931 1.2595 0.2354 0.059 Uiso 1 1 calc R
H17B H 0.8471 1.2628 0.2324 0.059 Uiso 1 1 calc R
H17C H 0.7617 1.2370 0.3352 0.059 Uiso 1 1 calc R
C18 C 0.8844(3) 1.0601(2) 0.3687(2) 0.0394(8) Uani 1 1 d .
H18A H 0.8747 1.0705 0.4291 0.059 Uiso 1 1 calc R
H18B H 0.9641 1.0965 0.3279 0.059 Uiso 1 1 calc R
H18C H 0.8883 0.9833 0.3895 0.059 Uiso 1 1 calc R
C21 C 0.7559(3) 0.4222(2) 0.7068(2) 0.0362(7) Uani 1 1 d .
C22 C 0.7476(3) 0.3360(2) 0.7086(2) 0.0329(7) Uani 1 1 d .
C23 C 0.7300(3) 0.2360(2) 0.70585(19) 0.0278(6) Uani 1 1 d .
C24 C 0.6070(3) 0.2008(2) 0.7031(2) 0.0438(8) Uani 1 1 d .
H24 H 0.5347 0.2407 0.7072 0.053 Uiso 1 1 calc R
C25 C 0.5875(3) 0.1095(3) 0.6947(3) 0.0582(10) Uani 1 1 d .
H25 H 0.5024 0.0867 0.6937 0.070 Uiso 1 1 calc R
C26 C 0.6902(4) 0.0511(3) 0.6877(3) 0.0566(10) Uani 1 1 d .
H26 H 0.6766 -0.0109 0.6799 0.068 Uiso 1 1 calc R
C27 C 0.8130(4) 0.0828(3) 0.6920(3) 0.0551(10) Uani 1 1 d .
H27 H 0.8843 0.0422 0.6875 0.066 Uiso 1 1 calc R
C28 C 0.8336(3) 0.1739(2) 0.7029(2) 0.0434(8) Uani 1 1 d .
H28 H 0.9184 0.1938 0.7084 0.052 Uiso 1 1 calc R
C29 C 0.9526(3) 0.5946(2) 0.5263(2) 0.0453(8) Uani 1 1 d .
H29A H 1.0067 0.6385 0.4637 0.068 Uiso 1 1 calc R
H29B H 0.8905 0.5515 0.5138 0.068 Uiso 1 1 calc R
H29C H 1.0070 0.5471 0.5792 0.068 Uiso 1 1 calc R
C30 C 0.9772(3) 0.7295(3) 0.5779(2) 0.0505(9) Uani 1 1 d .
H30A H 1.0344 0.7696 0.5161 0.076 Uiso 1 1 calc R
H30B H 1.0282 0.6819 0.6334 0.076 Uiso 1 1 calc R
H30C H 0.9320 0.7799 0.5963 0.076 Uiso 1 1 calc R
C31 C 0.7994(3) 0.7373(3) 0.4814(2) 0.0475(9) Uani 1 1 d .
H31A H 0.8473 0.7647 0.4138 0.057 Uiso 1 1 calc R
H31B H 0.7781 0.7996 0.4926 0.057 Uiso 1 1 calc R
C32 C 0.6775(3) 0.6820(3) 0.4826(2) 0.0492(9) Uani 1 1 d .
H32A H 0.6255 0.7330 0.4284 0.059 Uiso 1 1 calc R
H32B H 0.6985 0.6218 0.4681 0.059 Uiso 1 1 calc R
C33 C 0.5047(3) 0.5594(3) 0.5905(3) 0.0673(11) Uani 1 1 d .
H33A H 0.4531 0.5325 0.6557 0.101 Uiso 1 1 calc R
H33B H 0.5492 0.4997 0.5868 0.101 Uiso 1 1 calc R
H33C H 0.4482 0.5922 0.5351 0.101 Uiso 1 1 calc R
C34 C 0.5320(3) 0.7283(3) 0.5891(3) 0.0625(11) Uani 1 1 d .
H34A H 0.5945 0.7832 0.5822 0.094 Uiso 1 1 calc R
H34B H 0.4823 0.7001 0.6552 0.094 Uiso 1 1 calc R
H34C H 0.4734 0.7601 0.5350 0.094 Uiso 1 1 calc R
C35 C 0.7362(3) 0.6069(2) 0.8091(2) 0.0316(7) Uani 1 1 d .
C36 C 0.6146(3) 0.5512(3) 0.8780(2) 0.0460(8) Uani 1 1 d .
H36A H 0.6129 0.5600 0.9392 0.069 Uiso 1 1 calc R
H36B H 0.6148 0.4747 0.8971 0.069 Uiso 1 1 calc R
H36C H 0.5383 0.5834 0.8417 0.069 Uiso 1 1 calc R
C37 C 0.7332(3) 0.7256(2) 0.7817(2) 0.0440(8) Uani 1 1 d .
H37A H 0.7277 0.7325 0.8440 0.066 Uiso 1 1 calc R
H37B H 0.6579 0.7579 0.7440 0.066 Uiso 1 1 calc R
H37C H 0.8120 0.7624 0.7397 0.066 Uiso 1 1 calc R
C38 C 0.8524(3) 0.5585(3) 0.8715(2) 0.0437(8) Uani 1 1 d .
H38A H 0.9318 0.5962 0.8311 0.065 Uiso 1 1 calc R
H38B H 0.8569 0.4823 0.8898 0.065 Uiso 1 1 calc R
H38C H 0.8428 0.5662 0.9333 0.065 Uiso 1 1 calc R

loop_
_atom_site_aniso_label
_atom_site_aniso_U_11
_atom_site_aniso_U_22
_atom_site_aniso_U_33
_atom_site_aniso_U_23
_atom_site_aniso_U_13
_atom_site_aniso_U_12
Zn1 0.0401(2) 0.0217(2) 0.0297(2) -0.01439(17) -0.00315(15) 0.00134(14)
Zn2 0.0436(2) 0.0238(2) 0.0275(2) -0.01475(17) -0.00072(15) 0.00084(15)
N1 0.0424(15) 0.0354(16) 0.0332(15) -0.0163(13) 0.0012(11) -0.0034(11)
N2 0.0421(15) 0.0292(15) 0.0360(15) -0.0169(13) -0.0105(11) 0.0051(11)
N3 0.0403(14) 0.0251(14) 0.0282(14) -0.0139(12) -0.0009(10) 0.0020(11)
N4 0.0388(15) 0.0430(17) 0.0356(15) -0.0188(14) -0.0025(11) 0.0043(12)
C1 0.0438(18) 0.0244(18) 0.0286(17) -0.0123(15) -0.0037(13) 0.0024(13)
C2 0.0373(17) 0.0267(18) 0.0254(16) -0.0108(15) -0.0030(12) 0.0033(13)
C3 0.0362(17) 0.0209(17) 0.0259(16) -0.0106(14) 0.0007(12) -0.0010(12)
C4 0.0446(19) 0.036(2) 0.059(2) -0.0246(18) -0.0171(16) 0.0056(14)
C5 0.066(2) 0.046(2) 0.067(3) -0.032(2) -0.0190(19) -0.0123(18)
C6 0.087(3) 0.023(2) 0.048(2) -0.0198(18) -0.0025(19) -0.0050(18)
C7 0.073(2) 0.029(2) 0.043(2) -0.0151(17) -0.0049(17) 0.0187(16)
C8 0.0440(18) 0.0290(18) 0.0346(18) -0.0150(15) -0.0072(13) 0.0050(14)
C9 0.068(2) 0.053(2) 0.047(2) -0.023(2) 0.0114(17) -0.0260(18)
C10 0.051(2) 0.073(3) 0.058(2) -0.029(2) 0.0117(17) 0.0070(19)
C11 0.061(2) 0.064(3) 0.0284(19) -0.0173(18) 0.0002(15) -0.0029(18)
C12 0.062(2) 0.045(2) 0.0339(19) -0.0053(18) -0.0106(16) 0.0070(17)
C13 0.069(2) 0.053(2) 0.064(2) -0.034(2) -0.0359(19) 0.0102(18)
C14 0.050(2) 0.060(2) 0.059(2) -0.034(2) -0.0190(17) 0.0227(17)
C15 0.0351(17) 0.0258(18) 0.0338(17) -0.0180(15) -0.0011(13) -0.0006(12)
C16 0.0459(19) 0.046(2) 0.043(2) -0.0267(18) 0.0032(15) -0.0066(15)
C17 0.0476(19) 0.0313(19) 0.048(2) -0.0254(17) -0.0028(14) 0.0002(14)
C18 0.0447(18) 0.038(2) 0.0396(19) -0.0216(17) -0.0049(14) 0.0016(14)
C21 0.0502(19) 0.0300(19) 0.0288(17) -0.0140(16) -0.0040(13) 0.0036(14)
C22 0.0417(18) 0.0287(19) 0.0270(17) -0.0122(15) -0.0030(13) 0.0026(13)
C23 0.0410(18) 0.0188(16) 0.0222(15) -0.0085(13) -0.0017(12) -0.0006(12)
C24 0.043(2) 0.034(2) 0.058(2) -0.0232(18) -0.0173(15) 0.0070(14)
C25 0.064(2) 0.040(2) 0.074(3) -0.027(2) -0.0249(19) -0.0033(18)
C26 0.089(3) 0.034(2) 0.055(2) -0.029(2) 0.000(2) -0.009(2)
C27 0.070(3) 0.031(2) 0.057(2) -0.0190(19) 0.0216(18) 0.0083(17)
C28 0.0396(19) 0.033(2) 0.054(2) -0.0197(18) 0.0083(15) -0.0026(14)
C29 0.055(2) 0.042(2) 0.0407(19) -0.0224(17) 0.0073(15) 0.0050(15)
C30 0.056(2) 0.052(2) 0.047(2) -0.0286(19) 0.0098(16) -0.0185(16)
C31 0.057(2) 0.037(2) 0.0318(19) -0.0034(16) 0.0019(15) 0.0023(16)
C32 0.054(2) 0.058(2) 0.0305(19) -0.0166(18) -0.0070(15) 0.0124(17)
C33 0.059(2) 0.076(3) 0.064(3) -0.029(2) -0.0157(18) -0.011(2)
C34 0.061(2) 0.077(3) 0.057(2) -0.036(2) -0.0156(18) 0.036(2)
C35 0.0394(17) 0.0311(19) 0.0298(17) -0.0195(15) 0.0027(13) -0.0028(13)
C36 0.052(2) 0.047(2) 0.043(2) -0.0268(18) 0.0075(15) -0.0085(15)
C37 0.054(2) 0.040(2) 0.049(2) -0.0312(18) 0.0025(15) 0.0010(15)
C38 0.053(2) 0.045(2) 0.0400(19) -0.0266(18) -0.0040(15) -0.0006(15)

loop_
_atom_type_symbol
_atom_type_description
_atom_type_scat_dispersion_real
_atom_type_scat_dispersion_imag
_atom_type_scat_source
C C 0.0033 0.0016 'International Tables Vol C Tables 4.2.6.8 and 6.1.1.4'
H H 0.0000 0.0000 'International Tables Vol C Tables 4.2.6.8 and 6.1.1.4'
N N 0.0061 0.0033 'International Tables Vol C Tables 4.2.6.8 and 6.1.1.4'
Zn Zn 0.2839 1.4301 'International Tables Vol C Tables 4.2.6.8 and 6.1.1.4'

loop_
_geom_angle_atom_site_label_1
_geom_angle_atom_site_label_2
_geom_angle_atom_site_label_3
_geom_angle
N1 Zn1 N2 82.92(9)
N1 Zn1 C1 102.53(10)
N1 Zn1 C15 116.85(10)
N2 Zn1 C1 101.17(10)
N2 Zn1 C15 117.30(9)
C1 Zn1 C15 126.69(11)
N3 Zn2 N4 82.81(8)
N3 Zn2 C21 103.22(10)
N3 Zn2 C35 117.76(10)
N4 Zn2 C21 100.65(11)
N4 Zn2 C35 116.74(10)
C21 Zn2 C35 126.32(12)
Zn1 N1 C9 113.62(18)
Zn1 N1 C10 111.27(19)
Zn1 N1 C11 104.05(17)
C9 N1 C10 107.9(3)
C9 N1 C11 110.4(3)
C10 N1 C11 109.6(2)
Zn1 N2 C12 103.72(16)
Zn1 N2 C13 111.68(17)
Zn1 N2 C14 113.25(18)
C12 N2 C13 110.3(2)
C12 N2 C14 109.5(2)
C13 N2 C14 108.3(2)
Zn2 N3 C29 110.30(17)
Zn2 N3 C30 113.58(17)
Zn2 N3 C31 104.41(16)
C29 N3 C30 108.6(2)
C29 N3 C31 110.3(2)
C30 N3 C31 109.6(2)
Zn2 N4 C32 103.81(17)
Zn2 N4 C33 112.2(2)
Zn2 N4 C34 112.70(19)
C32 N4 C33 109.5(3)
C32 N4 C34 110.1(3)
C33 N4 C34 108.5(3)
Zn1 C1 C2 173.6(3)
C1 C2 C3 176.6(3)
C2 C3 C4 120.8(2)
C2 C3 C8 121.9(2)
C4 C3 C8 117.3(3)
C3 C4 H4 119.5
C3 C4 C5 121.1(3)
H4 C4 C5 119.5
C4 C5 H5 119.6
C4 C5 C6 120.8(3)
H5 C5 C6 119.6
C5 C6 H6 120.5
C5 C6 C7 118.9(3)
H6 C6 C7 120.5
C6 C7 H7 119.3
C6 C7 C8 121.4(3)
H7 C7 C8 119.3
C3 C8 C7 120.6(3)
C3 C8 H8 119.7
C7 C8 H8 119.7
N1 C9 H9A 109.5
N1 C9 H9B 109.5
N1 C9 H9C 109.5
H9A C9 H9B 109.5
H9A C9 H9C 109.5
H9B C9 H9C 109.5
N1 C10 H10A 109.5
N1 C10 H10B 109.5
N1 C10 H10C 109.5
H10A C10 H10B 109.5
H10A C10 H10C 109.5
H10B C10 H10C 109.5
N1 C11 H11A 109.4
N1 C11 H11B 109.4
N1 C11 C12 111.3(2)
H11A C11 H11B 108.0
H11A C11 C12 109.4
H11B C11 C12 109.4
N2 C12 C11 111.8(3)
N2 C12 H12A 109.2
N2 C12 H12B 109.2
C11 C12 H12A 109.2
C11 C12 H12B 109.2
H12A C12 H12B 107.9
N2 C13 H13A 109.5
N2 C13 H13B 109.5
N2 C13 H13C 109.5
H13A C13 H13B 109.5
H13A C13 H13C 109.5
H13B C13 H13C 109.5
N2 C14 H14A 109.5
N2 C14 H14B 109.5
N2 C14 H14C 109.5
H14A C14 H14B 109.5
H14A C14 H14C 109.5
H14B C14 H14C 109.5
Zn1 C15 C16 108.62(18)
Zn1 C15 C17 116.89(19)
Zn1 C15 C18 107.84(17)
C16 C15 C17 108.0(2)
C16 C15 C18 107.5(2)
C17 C15 C18 107.6(2)
C15 C16 H16A 109.5
C15 C16 H16B 109.5
C15 C16 H16C 109.5
H16A C16 H16B 109.5
H16A C16 H16C 109.5
H16B C16 H16C 109.5
C15 C17 H17A 109.5
C15 C17 H17B 109.5
C15 C17 H17C 109.5
H17A C17 H17B 109.5
H17A C17 H17C 109.5
H17B C17 H17C 109.5
C15 C18 H18A 109.5
C15 C18 H18B 109.5
C15 C18 H18C 109.5
H18A C18 H18B 109.5
H18A C18 H18C 109.5
H18B C18 H18C 109.5
Zn2 C21 C22 171.9(3)
C21 C22 C23 175.7(3)
C22 C23 C24 120.0(2)
C22 C23 C28 122.1(3)
C24 C23 C28 117.9(3)
C23 C24 H24 119.3
C23 C24 C25 121.4(3)
H24 C24 C25 119.3
C24 C25 H25 119.8
C24 C25 C26 120.4(3)
H25 C25 C26 119.8
C25 C26 H26 120.2
C25 C26 C27 119.6(3)
H26 C26 C27 120.2
C26 C27 H27 119.8
C26 C27 C28 120.5(3)
H27 C27 C28 119.8
C23 C28 C27 120.1(3)
C23 C28 H28 119.9
C27 C28 H28 119.9
N3 C29 H29A 109.5
N3 C29 H29B 109.5
N3 C29 H29C 109.5
H29A C29 H29B 109.5
H29A C29 H29C 109.5
H29B C29 H29C 109.5
N3 C30 H30A 109.5
N3 C30 H30B 109.5
N3 C30 H30C 109.5
H30A C30 H30B 109.5
H30A C30 H30C 109.5
H30B C30 H30C 109.5
N3 C31 H31A 109.2
N3 C31 H31B 109.2
N3 C31 C32 112.2(3)
H31A C31 H31B 107.9
H31A C31 C32 109.2
H31B C31 C32 109.2
N4 C32 C31 111.6(3)
N4 C32 H32A 109.3
N4 C32 H32B 109.3
C31 C32 H32A 109.3
C31 C32 H32B 109.3
H32A C32 H32B 108.0
N4 C33 H33A 109.5
N4 C33 H33B 109.5
N4 C33 H33C 109.5
H33A C33 H33B 109.5
H33A C33 H33C 109.5
H33B C33 H33C 109.5
N4 C34 H34A 109.5
N4 C34 H34B 109.5
N4 C34 H34C 109.5
H34A C34 H34B 109.5
H34A C34 H34C 109.5
H34B C34 H34C 109.5
Zn2 C35 C36 107.62(18)
Zn2 C35 C37 117.6(2)
Zn2 C35 C38 108.02(17)
C36 C35 C37 108.0(2)
C36 C35 C38 107.4(2)
C37 C35 C38 107.8(2)
C35 C36 H36A 109.5
C35 C36 H36B 109.5
C35 C36 H36C 109.5
H36A C36 H36B 109.5
H36A C36 H36C 109.5
H36B C36 H36C 109.5
C35 C37 H37A 109.5
C35 C37 H37B 109.5
C35 C37 H37C 109.5
H37A C37 H37B 109.5
H37A C37 H37C 109.5
H37B C37 H37C 109.5
C35 C38 H38A 109.5
C35 C38 H38B 109.5
C35 C38 H38C 109.5
H38A C38 H38B 109.5
H38A C38 H38C 109.5
H38B C38 H38C 109.5

loop_
_geom_bond_atom_site_label_1
_geom_bond_atom_site_label_2
_geom_bond_distance
Zn1 N1 2.207(2)
Zn1 N2 2.227(2)
Zn1 C1 2.002(3)
Zn1 C15 2.031(3)
Zn2 N3 2.212(2)
Zn2 N4 2.216(2)
Zn2 C21 2.000(3)
Zn2 C35 2.027(3)
N1 C9 1.475(4)
N1 C10 1.477(4)
N1 C11 1.477(4)
N2 C12 1.476(4)
N2 C13 1.479(4)
N2 C14 1.475(3)
N3 C29 1.478(3)
N3 C30 1.469(3)
N3 C31 1.477(3)
N4 C32 1.477(4)
N4 C33 1.480(4)
N4 C34 1.474(4)
C1 C2 1.211(4)
C2 C3 1.447(4)
C3 C4 1.401(4)
C3 C8 1.395(4)
C4 H4 0.950
C4 C5 1.379(4)
C5 H5 0.950
C5 C6 1.369(4)
C6 H6 0.950
C6 C7 1.371(4)
C7 H7 0.950
C7 C8 1.381(4)
C8 H8 0.950
C9 H9A 0.980
C9 H9B 0.980
C9 H9C 0.980
C10 H10A 0.980
C10 H10B 0.980
C10 H10C 0.980
C11 H11A 0.990
C11 H11B 0.990
C11 C12 1.502(4)
C12 H12A 0.990
C12 H12B 0.990
C13 H13A 0.980
C13 H13B 0.980
C13 H13C 0.980
C14 H14A 0.980
C14 H14B 0.980
C14 H14C 0.980
C15 C16 1.539(4)
C15 C17 1.539(4)
C15 C18 1.530(4)
C16 H16A 0.980
C16 H16B 0.980
C16 H16C 0.980
C17 H17A 0.980
C17 H17B 0.980
C17 H17C 0.980
C18 H18A 0.980
C18 H18B 0.980
C18 H18C 0.980
C21 C22 1.209(4)
C22 C23 1.447(4)
C23 C24 1.389(4)
C23 C28 1.393(4)
C24 H24 0.950
C24 C25 1.373(4)
C25 H25 0.950
C25 C26 1.370(4)
C26 H26 0.950
C26 C27 1.375(5)
C27 H27 0.950
C27 C28 1.394(4)
C28 H28 0.950
C29 H29A 0.980
C29 H29B 0.980
C29 H29C 0.980
C30 H30A 0.980
C30 H30B 0.980
C30 H30C 0.980
C31 H31A 0.990
C31 H31B 0.990
C31 C32 1.492(4)
C32 H32A 0.990
C32 H32B 0.990
C33 H33A 0.980
C33 H33B 0.980
C33 H33C 0.980
C34 H34A 0.980
C34 H34B 0.980
C34 H34C 0.980
C35 C36 1.529(4)
C35 C37 1.529(4)
C35 C38 1.537(4)
C36 H36A 0.980
C36 H36B 0.980
C36 H36C 0.980
C37 H37A 0.980
C37 H37B 0.980
C37 H37C 0.980
C38 H38A 0.980
C38 H38B 0.980
C38 H38C 0.980
